data_2227497
loop_
_publ_author_name
'Idris, Azila'
'Abdullah, Zanariah'
'Ariffin, Azahar'
'Fairuz, Zainal A.'
'Ng, Seik Weng'
'Tiekink, Edward R. T.'

_publ_section_title
;
 <i>N</i>-(3-Methylphenyl)quinoxalin-2-amine monohydrate
;
_journal_coeditor_code HB5601
_journal_issue 9
_journal_name_full 'Acta Crystallographica Section E'
_journal_page_first o2276
_journal_paper_doi 10.1107/S1600536810031260
_journal_volume 66
_journal_year 2010
_chemical_formula_iupac 'C15 H13 N3, H2 O'
_chemical_formula_moiety 'C15 H13 N3, H2 O'
_chemical_formula_sum 'C15 H15 N3 O'
_chemical_formula_weight 253.30
_chemical_name_systematic
;
<i>N</i>-(3-Methylphenyl)quinoxalin-2-amine monohydrate
;
_space_group_IT_number 14
_symmetry_cell_setting monoclinic
_symmetry_space_group_name_Hall '-P 2ybc'
_symmetry_space_group_name_H-M 'P 1 21/c 1'
_atom_sites_solution_hydrogens geom
_atom_sites_solution_primary direct
_atom_sites_solution_secondary difmap
_audit_creation_method SHELXL-97
_cell_angle_alpha 90
_cell_angle_beta 106.7800(10)
_cell_angle_gamma 90
_cell_formula_units_Z 4
_cell_length_a 10.9002(8)
_cell_length_b 11.1048(8)
_cell_length_c 11.1715(8)
_cell_measurement_reflns_used 4286
_cell_measurement_temperature 100(2)
_cell_measurement_theta_max 28.1
_cell_measurement_theta_min 2.7
_cell_volume 1294.67(16)
_computing_cell_refinement 'SAINT (Bruker, 2009)'
_computing_data_collection 'APEX2 (Bruker, 2009)'
_computing_data_reduction 'SAINT (Bruker, 2009)'
_computing_molecular_graphics
;
ORTEP-3 (Farrugia, 1997) and DIAMOND (Brandenburg, 2006)
;
_computing_publication_material 'publCIF (Westrip, 2010)'
_computing_structure_refinement 'SHELXL97 (Sheldrick, 2008)'
_computing_structure_solution 'SHELXS97 (Sheldrick, 2008)'
_diffrn_ambient_temperature 100(2)
_diffrn_measured_fraction_theta_full 0.999
_diffrn_measured_fraction_theta_max 0.999
_diffrn_measurement_device_type 'Bruker SMART APEX CCD'
_diffrn_measurement_method '\w scans'
_diffrn_radiation_monochromator graphite
_diffrn_radiation_source 'fine-focus sealed tube'
_diffrn_radiation_type MoK\a
_diffrn_radiation_wavelength 0.71073
_diffrn_reflns_av_R_equivalents 0.028
_diffrn_reflns_av_sigmaI/netI 0.024
_diffrn_reflns_limit_h_max 14
_diffrn_reflns_limit_h_min -14
_diffrn_reflns_limit_k_max 14
_diffrn_reflns_limit_k_min -14
_diffrn_reflns_limit_l_max 14
_diffrn_reflns_limit_l_min -13
_diffrn_reflns_number 12521
_diffrn_reflns_theta_full 27.5
_diffrn_reflns_theta_max 27.5
_diffrn_reflns_theta_min 1.9
_diffrn_standards_decay_% 0
_diffrn_standards_interval_count 0
_diffrn_standards_interval_time 0
_diffrn_standards_number 0
_exptl_absorpt_coefficient_mu 0.084
_exptl_absorpt_correction_T_max 1.000
_exptl_absorpt_correction_T_min 0.942
_exptl_absorpt_correction_type multi-scan
_exptl_absorpt_process_details '(SADABS; Sheldrick, 1996)'
_exptl_crystal_colour colourless
_exptl_crystal_density_diffrn 1.299
_exptl_crystal_density_method 'not measured'
_exptl_crystal_description prism
_exptl_crystal_F_000 536
_exptl_crystal_size_max 0.30
_exptl_crystal_size_mid 0.20
_exptl_crystal_size_min 0.05
_refine_diff_density_max 0.24
_refine_diff_density_min -0.27
_refine_ls_extinction_method none
_refine_ls_goodness_of_fit_ref 1.02
_refine_ls_hydrogen_treatment mixed
_refine_ls_matrix_type full
_refine_ls_number_parameters 185
_refine_ls_number_reflns 3100
_refine_ls_number_restraints 3
_refine_ls_restrained_S_all 1.02
_refine_ls_R_factor_all 0.047
_refine_ls_R_factor_gt 0.039
_refine_ls_shift/su_max_lt 0.001
_refine_ls_shift/su_mean 0.000
_refine_ls_structure_factor_coef Fsqd
_refine_ls_weighting_details 'calc w=1/[\s^2^(Fo^2^)+(0.0605P)^2^+0.3508P] where P=(Fo^2^+2Fc^2^)/3'
_refine_ls_weighting_scheme calc
_refine_ls_wR_factor_gt 0.103
_refine_ls_wR_factor_ref 0.110
_reflns_number_gt 2608
_reflns_number_total 3100
_reflns_threshold_expression I>2\s(I)
_cod_data_source_file hb5601.cif
_cod_data_source_block I
_cod_original_sg_symbol_H-M 'P 21/c'
_cod_database_code 2227497
_cod_database_fobs_code 2227497

loop_
_symmetry_equiv_pos_as_xyz
'x, y, z'
'-x, y+1/2, -z+1/2'
'-x, -y, -z'
'x, -y-1/2, z-1/2'

loop_
_atom_site_type_symbol
_atom_site_label
_atom_site_fract_x
_atom_site_fract_y
_atom_site_fract_z
_atom_site_U_iso_or_equiv
_atom_site_adp_type
_atom_site_calc_flag
_atom_site_refinement_flags
_atom_site_occupancy
_atom_site_disorder_assembly
_atom_site_disorder_group
O O1W 0.13500(8) 0.90644(8) 0.33421(8) 0.0223(2) Uani d D 1 . .
N N1 0.23584(9) 0.74212(8) 0.54040(9) 0.0164(2) Uani d D 1 . .
N N2 0.22297(8) 0.54565(8) 0.61373(8) 0.0155(2) Uani d . 1 . .
N N3 0.09733(9) 0.48107(8) 0.36216(9) 0.0173(2) Uani d . 1 . .
C C1 0.31138(10) 0.80081(10) 0.64828(10) 0.0160(2) Uani d . 1 . .
C C2 0.32032(11) 0.92624(10) 0.63975(11) 0.0197(2) Uani d . 1 . .
H H2 0.2719 0.9673 0.5668 0.024 Uiso calc R 1 . .
C C3 0.40005(11) 0.99008(11) 0.73821(12) 0.0229(3) Uani d . 1 . .
H H3 0.4062 1.0751 0.7323 0.027 Uiso calc R 1 . .
C C4 0.47106(11) 0.93112(11) 0.84546(11) 0.0221(3) Uani d . 1 . .
H H4 0.5267 0.9758 0.9117 0.027 Uiso calc R 1 . .
C C5 0.46125(10) 0.80690(11) 0.85650(10) 0.0190(2) Uani d . 1 . .
C C6 0.38116(10) 0.74173(10) 0.75738(10) 0.0171(2) Uani d . 1 . .
H H6 0.3741 0.6569 0.7641 0.021 Uiso calc R 1 . .
C C7 0.53811(11) 0.74244(12) 0.97319(11) 0.0241(3) Uani d . 1 . .
H H7A 0.5289 0.7848 1.0471 0.036 Uiso calc R 1 . .
H H7B 0.6286 0.7410 0.9755 0.036 Uiso calc R 1 . .
H H7C 0.5066 0.6597 0.9727 0.036 Uiso calc R 1 . .
C C8 0.20156(10) 0.62408(10) 0.52164(10) 0.0148(2) Uani d . 1 . .
C C9 0.13809(10) 0.58960(10) 0.39371(10) 0.0165(2) Uani d . 1 . .
H H9 0.1258 0.6490 0.3301 0.020 Uiso calc R 1 . .
C C10 0.11971(10) 0.39634(10) 0.45706(10) 0.0158(2) Uani d . 1 . .
C C11 0.07801(10) 0.27676(10) 0.42863(11) 0.0197(2) Uani d . 1 . .
H H11A 0.0344 0.2549 0.3449 0.024 Uiso calc R 1 . .
C C12 0.10028(11) 0.19203(10) 0.52154(12) 0.0221(3) Uani d . 1 . .
H H12A 0.0720 0.1115 0.5021 0.027 Uiso calc R 1 . .
C C13 0.16493(11) 0.22376(10) 0.64566(11) 0.0216(2) Uani d . 1 . .
H H13 0.1804 0.1643 0.7095 0.026 Uiso calc R 1 . .
C C14 0.20597(11) 0.34018(10) 0.67553(11) 0.0194(2) Uani d . 1 . .
H H14 0.2495 0.3606 0.7597 0.023 Uiso calc R 1 . .
C C15 0.18364(10) 0.42907(10) 0.58167(10) 0.0155(2) Uani d . 1 . .
H H1n 0.2046(14) 0.7886(12) 0.4763(11) 0.028(4) Uiso d D 1 . .
H H1w 0.1780(15) 0.9131(16) 0.2821(14) 0.042(5) Uiso d D 1 . .
H H2w 0.0595(11) 0.9256(17) 0.2944(16) 0.052(5) Uiso d D 1 . .

loop_
_atom_site_aniso_label
_atom_site_aniso_U_11
_atom_site_aniso_U_22
_atom_site_aniso_U_33
_atom_site_aniso_U_12
_atom_site_aniso_U_13
_atom_site_aniso_U_23
O1W 0.0230(4) 0.0262(5) 0.0170(4) 0.0023(3) 0.0046(3) 0.0060(3)
N1 0.0191(4) 0.0137(4) 0.0140(4) -0.0006(3) 0.0010(3) 0.0017(3)
N2 0.0175(4) 0.0142(4) 0.0144(4) 0.0003(3) 0.0040(3) -0.0004(3)
N3 0.0180(4) 0.0180(5) 0.0153(5) -0.0011(3) 0.0042(3) -0.0015(4)
C1 0.0149(5) 0.0165(5) 0.0170(5) -0.0009(4) 0.0053(4) -0.0021(4)
C2 0.0209(5) 0.0169(5) 0.0212(6) -0.0005(4) 0.0059(4) -0.0002(4)
C3 0.0238(6) 0.0177(5) 0.0275(6) -0.0040(4) 0.0080(5) -0.0048(5)
C4 0.0191(5) 0.0254(6) 0.0218(6) -0.0052(4) 0.0058(4) -0.0082(5)
C5 0.0159(5) 0.0253(6) 0.0162(5) -0.0014(4) 0.0056(4) -0.0022(4)
C6 0.0167(5) 0.0178(5) 0.0171(5) -0.0012(4) 0.0052(4) -0.0004(4)
C7 0.0211(6) 0.0328(7) 0.0165(6) -0.0019(5) 0.0022(4) -0.0013(5)
C8 0.0135(5) 0.0152(5) 0.0156(5) 0.0008(4) 0.0039(4) -0.0011(4)
C9 0.0175(5) 0.0169(5) 0.0145(5) 0.0000(4) 0.0034(4) 0.0016(4)
C10 0.0149(5) 0.0158(5) 0.0175(5) 0.0004(4) 0.0061(4) -0.0007(4)
C11 0.0192(5) 0.0181(5) 0.0223(6) -0.0024(4) 0.0068(4) -0.0044(4)
C12 0.0240(6) 0.0146(5) 0.0305(6) -0.0022(4) 0.0120(5) -0.0021(5)
C13 0.0265(6) 0.0166(5) 0.0248(6) 0.0028(4) 0.0125(5) 0.0049(4)
C14 0.0234(5) 0.0178(5) 0.0182(5) 0.0025(4) 0.0080(4) 0.0007(4)
C15 0.0161(5) 0.0150(5) 0.0167(5) 0.0009(4) 0.0065(4) -0.0006(4)

loop_
_atom_type_symbol
_atom_type_description
_atom_type_scat_dispersion_real
_atom_type_scat_dispersion_imag
_atom_type_scat_source
C C 0.0033 0.0016 'International Tables Vol C Tables 4.2.6.8 and 6.1.1.4'
H H 0.0000 0.0000 'International Tables Vol C Tables 4.2.6.8 and 6.1.1.4'
N N 0.0061 0.0033 'International Tables Vol C Tables 4.2.6.8 and 6.1.1.4'
O O 0.0106 0.0060 'International Tables Vol C Tables 4.2.6.8 and 6.1.1.4'

loop_
_geom_angle_atom_site_label_1
_geom_angle_atom_site_label_2
_geom_angle_atom_site_label_3
_geom_angle_site_symmetry_1
_geom_angle_site_symmetry_3
_geom_angle
_geom_angle_publ_flag
H1w O1W H2w . . 105.3(18) ?
C8 N1 C1 . . 130.07(9) ?
C8 N1 H1n . . 114.8(10) ?
C1 N1 H1n . . 115.1(10) ?
C8 N2 C15 . . 116.54(9) ?
C9 N3 C10 . . 116.87(9) ?
C6 C1 C2 . . 119.61(10) ?
C6 C1 N1 . . 124.39(10) ?
C2 C1 N1 . . 115.90(10) ?
C3 C2 C1 . . 119.67(11) ?
C3 C2 H2 . . 120.2 ?
C1 C2 H2 . . 120.2 ?
C2 C3 C4 . . 120.66(11) ?
C2 C3 H3 . . 119.7 ?
C4 C3 H3 . . 119.7 ?
C3 C4 C5 . . 120.39(10) ?
C3 C4 H4 . . 119.8 ?
C5 C4 H4 . . 119.8 ?
C4 C5 C6 . . 119.30(10) ?
C4 C5 C7 . . 120.55(10) ?
C6 C5 C7 . . 120.14(11) ?
C5 C6 C1 . . 120.34(10) ?
C5 C6 H6 . . 119.8 ?
C1 C6 H6 . . 119.8 ?
C5 C7 H7A . . 109.5 ?
C5 C7 H7B . . 109.5 ?
H7A C7 H7B . . 109.5 ?
C5 C7 H7C . . 109.5 ?
H7A C7 H7C . . 109.5 ?
H7B C7 H7C . . 109.5 ?
N2 C8 N1 . . 122.51(10) ?
N2 C8 C9 . . 121.52(10) ?
N1 C8 C9 . . 115.97(9) ?
N3 C9 C8 . . 122.84(10) ?
N3 C9 H9 . . 118.6 ?
C8 C9 H9 . . 118.6 ?
N3 C10 C11 . . 119.55(10) ?
N3 C10 C15 . . 120.48(10) ?
C11 C10 C15 . . 119.98(10) ?
C12 C11 C10 . . 120.08(11) ?
C12 C11 H11A . . 120.0 ?
C10 C11 H11A . . 120.0 ?
C11 C12 C13 . . 120.24(10) ?
C11 C12 H12A . . 119.9 ?
C13 C12 H12A . . 119.9 ?
C14 C13 C12 . . 120.61(11) ?
C14 C13 H13 . . 119.7 ?
C12 C13 H13 . . 119.7 ?
C13 C14 C15 . . 120.20(11) ?
C13 C14 H14 . . 119.9 ?
C15 C14 H14 . . 119.9 ?
N2 C15 C14 . . 119.39(10) ?
N2 C15 C10 . . 121.72(10) ?
C14 C15 C10 . . 118.89(10) ?

loop_
_geom_bond_atom_site_label_1
_geom_bond_atom_site_label_2
_geom_bond_site_symmetry_2
_geom_bond_distance
_geom_bond_publ_flag
O1W H1w . 0.849(9) ?
O1W H2w . 0.842(9) ?
N1 C8 . 1.3625(14) ?
N1 C1 . 1.4080(13) ?
N1 H1n . 0.869(9) ?
N2 C8 . 1.3164(14) ?
N2 C15 . 1.3781(14) ?
N3 C9 . 1.2977(14) ?
N3 C10 . 1.3855(14) ?
C1 C6 . 1.3998(15) ?
C1 C2 . 1.4015(15) ?
C2 C3 . 1.3840(16) ?
C2 H2 . 0.9500 ?
C3 C4 . 1.3885(17) ?
C3 H3 . 0.9500 ?
C4 C5 . 1.3918(17) ?
C4 H4 . 0.9500 ?
C5 C6 . 1.3978(15) ?
C5 C7 . 1.5110(16) ?
C6 H6 . 0.9500 ?
C7 H7A . 0.9800 ?
C7 H7B . 0.9800 ?
C7 H7C . 0.9800 ?
C8 C9 . 1.4480(15) ?
C9 H9 . 0.9500 ?
C10 C11 . 1.4098(15) ?
C10 C15 . 1.4126(15) ?
C11 C12 . 1.3697(17) ?
C11 H11A . 0.9500 ?
C12 C13 . 1.4069(17) ?
C12 H12A . 0.9500 ?
C13 C14 . 1.3772(16) ?
C13 H13 . 0.9500 ?
C14 C15 . 1.4092(15) ?
C14 H14 . 0.9500 ?

loop_
_geom_hbond_atom_site_label_D
_geom_hbond_atom_site_label_H
_geom_hbond_atom_site_label_A
_geom_hbond_site_symmetry_A
_geom_hbond_distance_DH
_geom_hbond_distance_HA
_geom_hbond_distance_DA
_geom_hbond_angle_DHA
C6 H6 N2 1_555 0.95 2.34 2.9482(14) 122
N1 H1n O1w . 0.869(9) 2.028(9) 2.8951(12) 176.2(15)
O1w H1w N2 4_575 0.849(9) 2.127(11) 2.9382(13) 159.9(17)
O1w H2w N3 2 0.842(9) 2.153(11) 2.9504(12) 158.0(18)
C7 H7b Cg1 2_656 0.98 2.71 3.6532(14) 161

loop_
_geom_torsion_atom_site_label_1
_geom_torsion_atom_site_label_2
_geom_torsion_atom_site_label_3
_geom_torsion_atom_site_label_4
_geom_torsion_site_symmetry_1
_geom_torsion_site_symmetry_2
_geom_torsion_site_symmetry_3
_geom_torsion_site_symmetry_4
_geom_torsion
_geom_torsion_publ_flag
C8 N1 C1 C6 . . . . 8.48(18) ?
C8 N1 C1 C2 . . . . -175.06(11) ?
C6 C1 C2 C3 . . . . 1.34(16) ?
N1 C1 C2 C3 . . . . -175.31(10) ?
C1 C2 C3 C4 . . . . -0.14(17) ?
C2 C3 C4 C5 . . . . -1.21(18) ?
C3 C4 C5 C6 . . . . 1.34(17) ?
C3 C4 C5 C7 . . . . -179.84(10) ?
C4 C5 C6 C1 . . . . -0.13(16) ?
C7 C5 C6 C1 . . . . -178.95(10) ?
C2 C1 C6 C5 . . . . -1.20(16) ?
N1 C1 C6 C5 . . . . 175.14(10) ?
C15 N2 C8 N1 . . . . -179.88(9) ?
C15 N2 C8 C9 . . . . 0.96(15) ?
C1 N1 C8 N2 . . . . 9.51(18) ?
C1 N1 C8 C9 . . . . -171.29(10) ?
C10 N3 C9 C8 . . . . -1.45(16) ?
N2 C8 C9 N3 . . . . 0.87(17) ?
N1 C8 C9 N3 . . . . -178.34(10) ?
C9 N3 C10 C11 . . . . -179.84(10) ?
C9 N3 C10 C15 . . . . 0.27(15) ?
N3 C10 C11 C12 . . . . 179.60(10) ?
C15 C10 C11 C12 . . . . -0.51(16) ?
C10 C11 C12 C13 . . . . -0.07(17) ?
C11 C12 C13 C14 . . . . 0.36(18) ?
C12 C13 C14 C15 . . . . -0.06(17) ?
C8 N2 C15 C14 . . . . 178.78(10) ?
C8 N2 C15 C10 . . . . -2.12(15) ?
C13 C14 C15 N2 . . . . 178.62(10) ?
C13 C14 C15 C10 . . . . -0.51(16) ?
N3 C10 C15 N2 . . . . 1.58(16) ?
C11 C10 C15 N2 . . . . -178.32(10) ?
N3 C10 C15 C14 . . . . -179.31(10) ?
C11 C10 C15 C14 . . . . 0.79(16) ?

loop_
_cod_related_entry_id
_cod_related_entry_database
_cod_related_entry_code
1 ChemSpider 30656231
